data_7200797
loop_
_publ_author_name
'Yang, Songjie'
'Brooks, Andrew C.'
'Martin, Lee'
'Day, Peter'
'Li, Hongchao'
'Horton, Peter'
'Male, Louise'
'Wallis, John D.'

_publ_section_title
;
 Novel enantiopure bis(pyrrolo)tetrathiafulvalene donors exhibiting
 chiral crystal packing arrangements
;
_journal_issue 6
_journal_name_full CrystEngComm
_journal_page_first 993
_journal_paper_doi 10.1039/b822009n
_journal_volume 11
_journal_year 2009
_chemical_absolute_configuration syn
_chemical_formula_sum 'C34 H26 N2 S4'
_chemical_formula_weight 590.3
_chemical_name_systematic
;
Bis(R-N-(1-naphthyl)ethylpyrrolo)tetrathiafulvalene
;
_space_group_IT_number 20
_symmetry_cell_setting orthorhombic
_symmetry_space_group_name_Hall 'C 2c 2'
_symmetry_space_group_name_H-M 'C 2 2 21'
_atom_sites_solution_hydrogens geom
_atom_sites_solution_primary direct
_atom_sites_solution_secondary difmap
_audit_creation_method SHELXL-97
_cell_angle_alpha 90.00
_cell_angle_beta 90.00
_cell_angle_gamma 90.00
_cell_formula_units_Z 8
_cell_length_a 10.8652(2)
_cell_length_b 10.8969(2)
_cell_length_c 47.0032(10)
_cell_measurement_reflns_used 52065
_cell_measurement_temperature 120(2)
_cell_measurement_theta_max 27.48
_cell_measurement_theta_min 2.91
_cell_volume 5565.04(19)
_computing_cell_refinement 'DENZO (Otwinowski & Minor, 1997) & COLLECT (Hooft, R.W.W., 1998)'
_computing_data_collection 'COLLECT (Hooft, R.W.W., 1998)'
_computing_data_reduction 'DENZO (Otwinowski & Minor, 1997) & COLLECT (Hooft, R.W.W., 1998)'
_computing_structure_refinement 'SHELXL-97 (Sheldrick, 1997)'
_computing_structure_solution 'SHELXS-97 (Sheldrick, 1990)'
_diffrn_ambient_temperature 120(2)
_diffrn_detector_area_resol_mean 9.091
_diffrn_measured_fraction_theta_full 0.995
_diffrn_measured_fraction_theta_max 0.995
_diffrn_measurement_device_type 'Bruker-Nonius Roper CCD camera on \k-goniostat'
_diffrn_measurement_method '\f & \w scans'
_diffrn_radiation_monochromator graphite
_diffrn_radiation_source 'Bruker-Nonius FR591 rotating anode'
_diffrn_radiation_type MoK\a
_diffrn_radiation_wavelength 0.71073
_diffrn_reflns_av_R_equivalents 0.0493
_diffrn_reflns_av_sigmaI/netI 0.0332
_diffrn_reflns_limit_h_max 14
_diffrn_reflns_limit_h_min -14
_diffrn_reflns_limit_k_max 13
_diffrn_reflns_limit_k_min -14
_diffrn_reflns_limit_l_max 60
_diffrn_reflns_limit_l_min -61
_diffrn_reflns_number 46634
_diffrn_reflns_theta_full 27.48
_diffrn_reflns_theta_max 27.48
_diffrn_reflns_theta_min 2.95
_exptl_absorpt_coefficient_mu 0.370
_exptl_absorpt_correction_T_max 0.96
_exptl_absorpt_correction_T_min 0.82
_exptl_absorpt_correction_type multi-scan
_exptl_absorpt_process_details 'SADABS 2007/2 (Sheldrick, G.M., 2007)'
_exptl_crystal_colour yellow
_exptl_crystal_density_diffrn 1.410
_exptl_crystal_density_method 'not measured'
_exptl_crystal_description slab
_exptl_crystal_F_000 2464
_exptl_crystal_size_max 0.36
_exptl_crystal_size_mid 0.20
_exptl_crystal_size_min 0.13
_refine_diff_density_max 0.510
_refine_diff_density_min -0.478
_refine_diff_density_rms 0.111
_refine_ls_abs_structure_details 'Flack H D (1983), Acta Cryst. A39, 876-881'
_refine_ls_abs_structure_Flack 0.10(11)
_refine_ls_extinction_method none
_refine_ls_goodness_of_fit_ref 1.208
_refine_ls_hydrogen_treatment constr
_refine_ls_matrix_type full
_refine_ls_number_parameters 363
_refine_ls_number_reflns 6318
_refine_ls_number_restraints 0
_refine_ls_restrained_S_all 1.208
_refine_ls_R_factor_all 0.0614
_refine_ls_R_factor_gt 0.0572
_refine_ls_shift/su_max 0.001
_refine_ls_shift/su_mean 0.000
_refine_ls_structure_factor_coef Fsqd
_refine_ls_weighting_details 'calc w=1/[\s^2^(Fo^2^)+(0.0447P)^2^+25.5188P] where P=(Fo^2^+2Fc^2^)/3'
_refine_ls_weighting_scheme calc
_refine_ls_wR_factor_gt 0.1539
_refine_ls_wR_factor_ref 0.1558
_reflns_number_gt 5904
_reflns_number_total 6318
_reflns_threshold_expression >2sigma(I)
_cod_data_source_file b822009n.txt
_cod_data_source_block f:\pyrrol~1\soln6\soln6
_cod_original_sg_symbol_H-M C2221
_cod_database_code 7200797

loop_
_symmetry_equiv_pos_as_xyz
'x, y, z'
'-x, -y, z+1/2'
'x, -y, -z'
'-x, y, -z+1/2'
'x+1/2, y+1/2, z'
'-x+1/2, -y+1/2, z+1/2'
'x+1/2, -y+1/2, -z'
'-x+1/2, y+1/2, -z+1/2'

loop_
_atom_site_label
_atom_site_type_symbol
_atom_site_fract_x
_atom_site_fract_y
_atom_site_fract_z
_atom_site_U_iso_or_equiv
_atom_site_adp_type
_atom_site_occupancy
_atom_site_symmetry_multiplicity
_atom_site_calc_flag
_atom_site_refinement_flags
_atom_site_disorder_assembly
_atom_site_disorder_group
S1 S -0.22380(9) 1.36601(11) 0.98775(2) 0.0279(2) Uani 1 1 d . . .
S2 S 0.05426(10) 1.36052(11) 0.98724(2) 0.0286(2) Uani 1 1 d . . .
N1 N -0.0923(4) 1.0774(3) 0.94750(7) 0.0261(7) Uani 1 1 d . . .
C1 C -0.0818(4) 1.4423(4) 0.99472(8) 0.0263(9) Uani 1 1 d . . .
C2 C -0.1542(4) 1.2423(4) 0.97055(9) 0.0254(9) Uani 1 1 d . . .
C3 C -0.0238(4) 1.2396(4) 0.97035(8) 0.0249(9) Uani 1 1 d . . .
C4 C -0.1946(4) 1.1398(5) 0.95653(8) 0.0290(9) Uani 1 1 d . . .
H4 H -0.2778 1.1164 0.9536 0.035 Uiso 1 1 calc R . .
C5 C 0.0126(4) 1.1365(4) 0.95601(8) 0.0240(8) Uani 1 1 d . . .
H5 H 0.0949 1.1109 0.9526 0.029 Uiso 1 1 calc R . .
C6 C -0.0972(5) 0.9493(4) 0.93640(9) 0.0275(9) Uani 1 1 d . . .
H6 H -0.1795 0.9374 0.9273 0.033 Uiso 1 1 calc R . .
C7 C -0.0892(6) 0.8611(5) 0.96172(10) 0.0398(11) Uani 1 1 d . . .
H7A H -0.1489 0.8857 0.9763 0.060 Uiso 1 1 calc R . .
H7B H -0.0060 0.8638 0.9697 0.060 Uiso 1 1 calc R . .
H7C H -0.1075 0.7775 0.9553 0.060 Uiso 1 1 calc R . .
C8 C 0.0002(4) 0.9310(4) 0.91354(9) 0.0263(9) Uani 1 1 d . . .
C9 C 0.1018(4) 0.8602(5) 0.91829(10) 0.0344(10) Uani 1 1 d . . .
H9 H 0.1124 0.8226 0.9364 0.041 Uiso 1 1 calc R . .
C10 C 0.1920(4) 0.8414(5) 0.89682(11) 0.0375(12) Uani 1 1 d . . .
H10 H 0.2617 0.7912 0.9005 0.045 Uiso 1 1 calc R . .
C11 C 0.1778(4) 0.8953(4) 0.87131(11) 0.0341(11) Uani 1 1 d . . .
H11 H 0.2393 0.8839 0.8572 0.041 Uiso 1 1 calc R . .
C12 C 0.0745(5) 0.9681(4) 0.86482(9) 0.0305(9) Uani 1 1 d . . .
C13 C 0.0585(5) 1.0231(5) 0.83777(10) 0.0358(11) Uani 1 1 d . . .
H13 H 0.1184 1.0096 0.8234 0.043 Uiso 1 1 calc R . .
C14 C -0.0403(5) 1.0942(5) 0.83198(10) 0.0400(12) Uani 1 1 d . . .
H14 H -0.0487 1.1306 0.8137 0.048 Uiso 1 1 calc R . .
C15 C -0.1306(5) 1.1143(5) 0.85284(10) 0.0345(10) Uani 1 1 d . . .
H15 H -0.2003 1.1635 0.8486 0.041 Uiso 1 1 calc R . .
C16 C -0.1187(4) 1.0635(4) 0.87931(10) 0.0297(10) Uani 1 1 d . . .
H16 H -0.1799 1.0789 0.8933 0.036 Uiso 1 1 calc R . .
C17 C -0.0164(4) 0.9880(4) 0.88629(9) 0.0249(9) Uani 1 1 d . . .
S1' S 0.14206(10) 0.98956(10) 0.76090(2) 0.0259(2) Uani 1 1 d . . .
S2' S 0.13678(11) 1.26671(10) 0.76136(2) 0.0273(2) Uani 1 1 d . . .
N1' N 0.4225(3) 1.1315(4) 0.80300(7) 0.0248(7) Uani 1 1 d . . .
C1' C 0.0590(4) 1.1272(4) 0.75470(8) 0.0243(8) Uani 1 1 d . . .
C2' C 0.2614(4) 1.0651(4) 0.77872(8) 0.0228(8) Uani 1 1 d . . .
C3' C 0.2602(4) 1.1943(4) 0.77891(9) 0.0254(9) Uani 1 1 d . . .
C4' C 0.3643(4) 1.0292(4) 0.79347(9) 0.0260(9) Uani 1 1 d . . .
H4' H 0.3903 0.9469 0.7965 0.031 Uiso 1 1 calc R . .
C5' C 0.3604(4) 1.2349(4) 0.79394(9) 0.0250(8) Uani 1 1 d . . .
H5' H 0.3827 1.3178 0.7974 0.030 Uiso 1 1 calc R . .
C6' C 0.5481(4) 1.1362(5) 0.81543(8) 0.0258(8) Uani 1 1 d . . .
H6' H 0.5567 1.2164 0.8256 0.031 Uiso 1 1 calc R . .
C7' C 0.6412(5) 1.1348(6) 0.79126(10) 0.0417(11) Uani 1 1 d . . .
H7'A H 0.6290 1.2071 0.7792 0.063 Uiso 1 1 calc R . .
H7'B H 0.6299 1.0603 0.7799 0.063 Uiso 1 1 calc R . .
H7'C H 0.7247 1.1359 0.7991 0.063 Uiso 1 1 calc R . .
C8' C 0.5627(4) 1.0342(4) 0.83738(9) 0.0253(9) Uani 1 1 d . . .
C9' C 0.6323(5) 0.9323(5) 0.83183(11) 0.0367(11) Uani 1 1 d . . .
H9' H 0.6715 0.9254 0.8138 0.044 Uiso 1 1 calc R . .
C10' C 0.6480(5) 0.8371(5) 0.85184(12) 0.0423(12) Uani 1 1 d . . .
H10' H 0.6959 0.7670 0.8471 0.051 Uiso 1 1 calc R . .
C11' C 0.5941(5) 0.8460(5) 0.87810(12) 0.0411(12) Uani 1 1 d . . .
H11' H 0.6038 0.7817 0.8916 0.049 Uiso 1 1 calc R . .
C12' C 0.5234(5) 0.9519(5) 0.88519(10) 0.0331(11) Uani 1 1 d . . .
C13' C 0.4694(5) 0.9624(5) 0.91243(10) 0.0414(12) Uani 1 1 d . . .
H13' H 0.4844 0.9008 0.9263 0.050 Uiso 1 1 calc R . .
C14' C 0.3958(5) 1.0603(5) 0.91907(10) 0.0421(13) Uani 1 1 d . . .
H14' H 0.3594 1.0660 0.9374 0.051 Uiso 1 1 calc R . .
C15' C 0.3739(5) 1.1529(5) 0.89865(10) 0.0351(11) Uani 1 1 d . . .
H15' H 0.3223 1.2206 0.9031 0.042 Uiso 1 1 calc R . .
C16' C 0.4278(4) 1.1439(4) 0.87230(9) 0.0298(9) Uani 1 1 d . . .
H16' H 0.4129 1.2068 0.8587 0.036 Uiso 1 1 calc R . .
C17' C 0.5044(4) 1.0451(4) 0.86464(9) 0.0257(9) Uani 1 1 d . . .

loop_
_atom_site_aniso_label
_atom_site_aniso_U_11
_atom_site_aniso_U_22
_atom_site_aniso_U_33
_atom_site_aniso_U_23
_atom_site_aniso_U_13
_atom_site_aniso_U_12
S1 0.0285(5) 0.0265(5) 0.0287(5) -0.0054(5) -0.0017(4) 0.0019(5)
S2 0.0301(5) 0.0271(5) 0.0286(5) -0.0048(5) -0.0039(4) 0.0018(5)
N1 0.0330(19) 0.0256(17) 0.0197(16) -0.0037(14) 0.0008(15) -0.0022(16)
C1 0.035(2) 0.023(2) 0.0211(19) -0.0026(15) -0.0057(18) 0.0022(19)
C2 0.031(2) 0.025(2) 0.0199(19) 0.0028(16) 0.0007(17) 0.0031(18)
C3 0.035(2) 0.023(2) 0.0171(18) -0.0003(16) -0.0021(17) 0.0003(18)
C4 0.038(2) 0.029(2) 0.0198(19) 0.0014(18) -0.0022(17) 0.000(2)
C5 0.0250(19) 0.025(2) 0.0217(18) 0.0023(18) -0.0026(15) 0.0001(19)
C6 0.035(2) 0.025(2) 0.022(2) -0.0022(16) 0.0048(18) -0.0016(19)
C7 0.058(3) 0.031(2) 0.031(2) 0.002(2) 0.008(2) -0.002(3)
C8 0.032(2) 0.024(2) 0.023(2) -0.0050(17) -0.0015(17) -0.0017(18)
C9 0.037(2) 0.036(2) 0.031(2) -0.009(2) -0.0051(18) 0.004(2)
C10 0.025(2) 0.039(3) 0.048(3) -0.007(2) -0.003(2) 0.006(2)
C11 0.029(2) 0.032(3) 0.041(3) -0.007(2) 0.0045(19) -0.0008(19)
C12 0.029(2) 0.037(2) 0.026(2) -0.0093(18) 0.0052(19) -0.005(2)
C13 0.035(3) 0.044(3) 0.028(2) -0.004(2) 0.013(2) -0.007(2)
C14 0.052(3) 0.048(3) 0.020(2) 0.0052(19) 0.000(2) -0.004(2)
C15 0.034(2) 0.041(3) 0.028(2) 0.002(2) -0.0054(19) 0.008(2)
C16 0.028(2) 0.036(2) 0.024(2) -0.0052(18) 0.0008(17) -0.0076(19)
C17 0.028(2) 0.025(2) 0.0218(19) -0.0040(17) -0.0014(16) -0.0040(17)
S1' 0.0255(5) 0.0261(5) 0.0261(5) -0.0030(4) -0.0032(4) 0.0012(4)
S2' 0.0256(5) 0.0259(5) 0.0303(5) -0.0015(4) -0.0067(5) 0.0012(4)
N1' 0.0224(16) 0.0305(17) 0.0214(15) -0.0027(15) -0.0013(13) 0.0022(18)
C1' 0.0222(19) 0.030(2) 0.0211(18) -0.0005(17) 0.0010(14) -0.0051(19)
C2' 0.023(2) 0.027(2) 0.0184(19) -0.0014(16) -0.0020(16) 0.0022(17)
C3' 0.026(2) 0.029(2) 0.021(2) -0.0002(17) 0.0031(17) 0.0044(18)
C4' 0.0243(19) 0.034(2) 0.0194(19) -0.0007(17) -0.0021(17) 0.0028(19)
C5' 0.027(2) 0.024(2) 0.024(2) 0.0013(16) -0.0021(18) 0.0005(19)
C6' 0.0213(18) 0.033(2) 0.0233(19) 0.0024(18) -0.0020(15) -0.0005(19)
C7' 0.031(2) 0.066(3) 0.028(2) 0.006(3) 0.0000(19) -0.001(3)
C8' 0.021(2) 0.027(2) 0.028(2) -0.0002(16) -0.0081(17) -0.0017(17)
C9' 0.027(2) 0.045(3) 0.038(3) -0.009(2) -0.010(2) 0.003(2)
C10' 0.037(3) 0.033(3) 0.057(3) -0.004(2) -0.016(3) 0.006(2)
C11' 0.045(3) 0.031(3) 0.047(3) 0.013(2) -0.017(2) -0.004(2)
C12' 0.033(2) 0.034(3) 0.033(2) 0.003(2) -0.005(2) -0.011(2)
C13' 0.053(3) 0.045(3) 0.027(2) 0.012(2) -0.007(2) -0.015(3)
C14' 0.053(3) 0.052(3) 0.021(2) 0.001(2) 0.001(2) -0.011(3)
C15' 0.042(3) 0.037(3) 0.026(2) -0.0046(19) 0.0019(19) -0.007(2)
C16' 0.032(2) 0.032(2) 0.025(2) 0.0045(18) -0.0044(18) -0.003(2)
C17' 0.026(2) 0.028(2) 0.023(2) 0.0008(17) -0.0055(16) -0.0076(18)

loop_
_atom_type_symbol
_atom_type_description
_atom_type_scat_dispersion_real
_atom_type_scat_dispersion_imag
_atom_type_scat_source
C C 0.0033 0.0016 'International Tables Vol C Tables 4.2.6.8 and 6.1.1.4'
H H 0.0000 0.0000 'International Tables Vol C Tables 4.2.6.8 and 6.1.1.4'
N N 0.0061 0.0033 'International Tables Vol C Tables 4.2.6.8 and 6.1.1.4'
S S 0.1246 0.1234 'International Tables Vol C Tables 4.2.6.8 and 6.1.1.4'

loop_
_geom_angle_atom_site_label_1
_geom_angle_atom_site_label_2
_geom_angle_atom_site_label_3
_geom_angle
_geom_angle_site_symmetry_1
_geom_angle_site_symmetry_3
_geom_angle_publ_flag
C2 S1 C1 94.0(2) . . ?
C3 S2 C1 93.7(2) . . ?
C5 N1 C4 110.5(3) . . ?
C5 N1 C6 124.9(4) . . ?
C4 N1 C6 123.0(4) . . ?
C1 C1 S2 122.96(15) 3_587 . ?
C1 C1 S1 120.08(14) 3_587 . ?
S2 C1 S1 117.0(2) . . ?
C4 C2 C3 107.5(4) . . ?
C4 C2 S1 135.6(4) . . ?
C3 C2 S1 117.0(3) . . ?
C5 C3 C2 108.0(4) . . ?
C5 C3 S2 134.3(4) . . ?
C2 C3 S2 117.6(3) . . ?
C2 C4 N1 107.1(4) . . ?
C3 C5 N1 106.8(4) . . ?
N1 C6 C8 110.1(4) . . ?
N1 C6 C7 108.2(4) . . ?
C8 C6 C7 115.3(4) . . ?
C9 C8 C17 119.5(4) . . ?
C9 C8 C6 121.4(4) . . ?
C17 C8 C6 119.1(4) . . ?
C8 C9 C10 121.5(5) . . ?
C11 C10 C9 119.4(5) . . ?
C10 C11 C12 122.1(4) . . ?
C11 C12 C13 122.0(4) . . ?
C11 C12 C17 118.9(4) . . ?
C13 C12 C17 119.1(5) . . ?
C14 C13 C12 121.4(5) . . ?
C13 C14 C15 120.2(4) . . ?
C16 C15 C14 120.4(5) . . ?
C15 C16 C17 121.2(4) . . ?
C16 C17 C12 117.7(4) . . ?
C16 C17 C8 123.7(4) . . ?
C12 C17 C8 118.6(4) . . ?
C2' S1' C1' 93.3(2) . . ?
C3' S2' C1' 93.5(2) . . ?
C4' N1' C5' 109.9(3) . . ?
C4' N1' C6' 125.9(4) . . ?
C5' N1' C6' 122.8(4) . . ?
C1' C1' S2' 120.66(14) 4_556 . ?
C1' C1' S1' 122.31(13) 4_556 . ?
S2' C1' S1' 117.0(2) . . ?
C4' C2' C3' 106.9(4) . . ?
C4' C2' S1' 135.3(4) . . ?
C3' C2' S1' 117.8(4) . . ?
C5' C3' C2' 108.5(4) . . ?
C5' C3' S2' 134.6(4) . . ?
C2' C3' S2' 116.9(4) . . ?
N1' C4' C2' 108.2(4) . . ?
C3' C5' N1' 106.5(4) . . ?
N1' C6' C7' 108.5(3) . . ?
N1' C6' C8' 109.7(4) . . ?
C7' C6' C8' 115.4(4) . . ?
C9' C8' C17' 118.8(4) . . ?
C9' C8' C6' 121.4(4) . . ?
C17' C8' C6' 119.8(4) . . ?
C8' C9' C10' 122.5(5) . . ?
C11' C10' C9' 119.8(5) . . ?
C10' C11' C12' 119.9(4) . . ?
C13' C12' C17' 120.0(5) . . ?
C13' C12' C11' 120.1(5) . . ?
C17' C12' C11' 120.0(5) . . ?
C14' C13' C12' 120.8(5) . . ?
C13' C14' C15' 120.0(5) . . ?
C16' C15' C14' 119.3(5) . . ?
C15' C16' C17' 122.5(4) . . ?
C16' C17' C12' 117.4(4) . . ?
C16' C17' C8' 123.6(4) . . ?
C12' C17' C8' 119.0(4) . . ?

loop_
_geom_bond_atom_site_label_1
_geom_bond_atom_site_label_2
_geom_bond_distance
_geom_bond_site_symmetry_2
_geom_bond_publ_flag
S1 C2 1.744(4) . ?
S1 C1 1.783(5) . ?
S2 C3 1.757(5) . ?
S2 C1 1.761(5) . ?
N1 C5 1.369(6) . ?
N1 C4 1.371(6) . ?
N1 C6 1.491(5) . ?
C1 C1 1.351(8) 3_587 ?
C2 C4 1.369(7) . ?
C2 C3 1.417(6) . ?
C3 C5 1.368(6) . ?
C6 C8 1.522(6) . ?
C6 C7 1.532(6) . ?
C8 C9 1.365(7) . ?
C8 C17 1.435(6) . ?
C9 C10 1.422(7) . ?
C10 C11 1.344(7) . ?
C11 C12 1.408(7) . ?
C12 C13 1.416(7) . ?
C12 C17 1.428(6) . ?
C13 C14 1.352(8) . ?
C14 C15 1.404(7) . ?
C15 C16 1.368(6) . ?
C16 C17 1.421(6) . ?
S1' C2' 1.750(4) . ?
S1' C1' 1.774(5) . ?
S2' C3' 1.761(5) . ?
S2' C1' 1.768(5) . ?
N1' C4' 1.358(6) . ?
N1' C5' 1.381(6) . ?
N1' C6' 1.485(5) . ?
C1' C1' 1.356(8) 4_556 ?
C2' C4' 1.373(6) . ?
C2' C3' 1.408(6) . ?
C3' C5' 1.371(6) . ?
C6' C7' 1.521(6) . ?
C6' C8' 1.525(6) . ?
C8' C9' 1.368(7) . ?
C8' C17' 1.434(6) . ?
C9' C10' 1.410(7) . ?
C10' C11' 1.370(8) . ?
C11' C12' 1.426(7) . ?
C12' C13' 1.413(7) . ?
C12' C17' 1.417(6) . ?
C13' C14' 1.369(8) . ?
C14' C15' 1.413(7) . ?
C15' C16' 1.373(6) . ?
C16' C17' 1.407(7) . ?
